data_7134107
loop_
_publ_author_name
'Zhang, Jie'
'Li, Xiaolan'
'Chen, Guisheng'
'Liu, Haidong'
'Luo, Haiqing'

_publ_section_title
;
 Electro-catalyzed, solvent-controlled divergent decarboxylative
 annulation and hydroaminomethylation of cyclic aldimines with
 <i>N</i>-arylglycines.
;
_journal_name_full 'Chemical communications (Cambridge, England)'
_journal_paper_doi 10.1039/d4cc05582a
_journal_year 2025
_chemical_formula_moiety 'C14 H14 N2 O3 S'
_chemical_formula_sum 'C14 H14 N2 O3 S'
_chemical_formula_weight 290.33
_space_group_crystal_system orthorhombic
_space_group_IT_number 33
_space_group_name_Hall 'P 2c -2n'
_space_group_name_H-M_alt 'P n a 21'
_atom_sites_solution_hydrogens geom
_atom_sites_solution_primary dual
_audit_creation_date 2023-10-31
_audit_creation_method
;
Olex2 1.5-alpha
(compiled 2022.11.02 svn.ra8b101fa for OlexSys, GUI svn.r6635)
;
_audit_update_record
;
2024-02-27 deposited with the CCDC.	2024-12-11 downloaded from the CCDC.
;
_cell_angle_alpha 90
_cell_angle_beta 90
_cell_angle_gamma 90
_cell_formula_units_Z 4
_cell_length_a 11.3873(2)
_cell_length_b 7.62710(10)
_cell_length_c 15.5891(3)
_cell_measurement_reflns_used 7952
_cell_measurement_temperature 100.00(10)
_cell_measurement_theta_max 74.4880
_cell_measurement_theta_min 5.6740
_cell_volume 1353.95(4)
_computing_cell_refinement 'CrysAlisPro 1.171.40.82a (Rigaku OD, 2020)'
_computing_data_collection 'CrysAlisPro 1.171.40.82a (Rigaku OD, 2020)'
_computing_data_reduction 'CrysAlisPro 1.171.40.82a (Rigaku OD, 2020)'
_computing_molecular_graphics 'Olex2 1.5-alpha (Dolomanov et al., 2009)'
_computing_publication_material 'Olex2 1.5-alpha (Dolomanov et al., 2009)'
_computing_structure_refinement 'SHELXL 2014/7 (Sheldrick, 2015)'
_computing_structure_solution 'SHELXT  (Sheldrick, 2015)'
_diffrn_ambient_environment N~2~
_diffrn_ambient_temperature 100.00(10)
_diffrn_detector 'Hybrid Pixel Array Detector'
_diffrn_detector_area_resol_mean 10.0000
_diffrn_detector_type HyPix
_diffrn_measured_fraction_theta_full 1.000
_diffrn_measured_fraction_theta_max 0.988
_diffrn_measurement_details
;
List of Runs (angles in degrees, time in seconds):

  # Type    Start    End  Width  t~exp~   \w     \q     \k     \f   Frames
#--------------------------------------------------------------------------
  1  \w     39.00 114.00   0.50    0.05    --   42.39  77.00 -60.00  150
  2  \w    116.00 141.00   0.50    0.14    --  108.79  96.00 -76.00   50
  3  \w    146.00 172.00   0.50    0.14    --  108.79  45.00   0.00   52
  4  \w     90.00 172.00   0.50    0.14    --  108.79  45.00 -30.00  164
  5  \w     95.00 121.00   0.50    0.14    --  108.79  45.00   0.00   52
  6  \w     36.00  62.00   0.50    0.14    --  108.79 -61.00  90.00   52
  7  \w     40.00  66.00   0.50    0.14    --  108.79-125.00 -30.00   52
  8  \w     88.00 116.00   0.50    0.14    --  108.79-125.00 -30.00   56
  9  \w     81.00 116.00   0.50    0.14    --  108.79-125.00-180.00   70
 10  \w     40.00 104.00   0.50    0.14    --  108.79 -77.00 -30.00  128
 11  \w     49.00 105.00   0.50    0.14    --  108.79 -95.00-150.00  112
 12  \w     43.00  68.00   0.50    0.14    --  108.79 -61.00 -30.00   50
 13  \w     44.00 105.00   0.50    0.14    --  108.79 -96.00 174.00  122
 14  \w     33.00  86.00   0.50    0.14    --  108.79 -95.00  90.00  106
 15  \w     47.00 109.00   0.50    0.14    --  108.79 -95.00  60.00  124
 16  \w     64.00 105.00   0.50    0.14    --  108.79 -95.00   0.00   82
 17  \w      8.00  35.00   0.50    0.05    --   42.39 -99.00  60.00   54
 18  \w     42.00  78.00   0.50    0.05    --   42.39 -99.00  60.00   72
 19  \w      0.00  48.00   0.50    0.05    --   42.39 -96.00 174.00   96
 20  \w   -136.00 -82.00   0.50    0.14    --  -96.00 -96.00 174.00  108
 21  \w    -38.00 -12.00   0.50    0.05    --  -42.39  38.00  90.00   52
 22  \w    -48.00 -22.00   0.50    0.14    --  -96.00  45.00 150.00   52
 23  \w    -71.00 -41.00   0.50    0.14    --  -96.00  61.00 150.00   60
 24  \w    -51.00 -20.00   0.50    0.14    --  -96.00  45.00  90.00   62
 25  \w    -45.00 -19.00   0.50    0.14    --  -96.00  45.00  60.00   52
 26  \w    -45.00 -20.00   0.50    0.14    --  -96.00  45.00 120.00   50
 27  \w     -6.00  28.00   0.50    0.05    --  -42.39  38.00  90.00   68
 28  \w    -71.00 -22.00   0.50    0.14    --  -96.00  61.00 -90.00   98
 29  \w    -51.00 -24.00   0.50    0.14    --  -96.00  45.00-120.00   54
 30  \w    -51.00 -19.00   0.50    0.14    --  -96.00  45.00-150.00   64
 31  \w    -80.00  30.00   0.50    0.05    --  -42.39  96.00 -76.00  220
 32  \w    -90.00 -25.00   0.50    0.14    --  -96.00 125.00-120.00  130
 33  \w    -90.00 -42.00   0.50    0.14    --  -96.00 125.00 -90.00   96
 34  \w    -77.00 -52.00   0.50    0.14    --  -96.00  96.00 -76.00   50
 35  \w    -72.00 -24.00   0.50    0.14    --  -96.00 125.00 120.00   96
 36  \w   -173.00-110.00   0.50    0.14    --  -96.00 -30.00 -90.00  126
 37  \w   -168.00 -82.00   0.50    0.14    --  -96.00 -45.00 -60.00  172
 38  \w    -99.00 -74.00   0.50    0.14    --  -96.00 -61.00-120.00   50
 39  \w   -171.00-102.00   0.50    0.14    --  -96.00 -61.00-120.00  138
 40  \w   -114.00 -18.00   0.50    0.05    --  -42.39 -57.00-180.00  192
;
_diffrn_measurement_device 'four-circle diffractometer'
_diffrn_measurement_device_type 'XtaLAB Synergy, Dualflex, HyPix'
_diffrn_measurement_method '\w scans'
_diffrn_orient_matrix_type 'CrysAlisPro convention (1999,Acta A55,543-557)'
_diffrn_orient_matrix_UB_11 0.0689362000
_diffrn_orient_matrix_UB_12 0.1224361000
_diffrn_orient_matrix_UB_13 0.0602061000
_diffrn_orient_matrix_UB_21 -0.0939064000
_diffrn_orient_matrix_UB_22 -0.0263950000
_diffrn_orient_matrix_UB_23 0.0701242000
_diffrn_orient_matrix_UB_31 0.0688737000
_diffrn_orient_matrix_UB_32 -0.1583960000
_diffrn_orient_matrix_UB_33 0.0349708000
_diffrn_radiation_monochromator mirror
_diffrn_radiation_probe x-ray
_diffrn_radiation_type 'Cu K\a'
_diffrn_radiation_wavelength 1.54184
_diffrn_reflns_av_R_equivalents 0.0587
_diffrn_reflns_av_unetI/netI 0.0504
_diffrn_reflns_Laue_measured_fraction_full 1.000
_diffrn_reflns_Laue_measured_fraction_max 0.988
_diffrn_reflns_limit_h_max 14
_diffrn_reflns_limit_h_min -14
_diffrn_reflns_limit_k_max 8
_diffrn_reflns_limit_k_min -9
_diffrn_reflns_limit_l_max 19
_diffrn_reflns_limit_l_min -17
_diffrn_reflns_number 13463
_diffrn_reflns_point_group_measured_fraction_full 0.933
_diffrn_reflns_point_group_measured_fraction_max 0.904
_diffrn_reflns_theta_full 67.684
_diffrn_reflns_theta_max 75.261
_diffrn_reflns_theta_min 5.676
_diffrn_source 'micro-focus sealed X-ray tube'
_diffrn_source_type 'PhotonJet (Cu) X-ray Source'
_exptl_absorpt_coefficient_mu 2.214
_exptl_absorpt_correction_T_max 1.000
_exptl_absorpt_correction_T_min 0.493
_exptl_absorpt_correction_type gaussian
_exptl_absorpt_process_details
;
CrysAlisPro 1.171.40.82a (Rigaku Oxford Diffraction, 2020)
Numerical absorption correction based on gaussian integration over
a multifaceted crystal model
Empirical absorption correction using spherical harmonics,
implemented in SCALE3 ABSPACK scaling algorithm.
;
_exptl_crystal_colour 'clear light colourless'
_exptl_crystal_colour_lustre clear
_exptl_crystal_colour_modifier light
_exptl_crystal_colour_primary colourless
_exptl_crystal_density_diffrn 1.424
_exptl_crystal_description block
_exptl_crystal_F_000 608
_exptl_crystal_size_max 0.214
_exptl_crystal_size_mid 0.136
_exptl_crystal_size_min 0.119
_refine_diff_density_max 0.245
_refine_diff_density_min -0.377
_refine_diff_density_rms 0.045
_refine_ls_abs_structure_details
;
 Flack x determined using 981 quotients [(I+)-(I-)]/[(I+)+(I-)]
 (Parsons, Flack and Wagner, Acta Cryst. B69 (2013) 249-259).
;
_refine_ls_abs_structure_Flack 0.022(13)
_refine_ls_extinction_method none
_refine_ls_goodness_of_fit_ref 1.060
_refine_ls_hydrogen_treatment constr
_refine_ls_matrix_type full
_refine_ls_number_parameters 181
_refine_ls_number_reflns 2521
_refine_ls_number_restraints 1
_refine_ls_restrained_S_all 1.060
_refine_ls_R_factor_all 0.0379
_refine_ls_R_factor_gt 0.0349
_refine_ls_shift/su_max 0.000
_refine_ls_shift/su_mean 0.000
_refine_ls_structure_factor_coef Fsqd
_refine_ls_weighting_details 'w=1/[\s^2^(Fo^2^)+(0.0423P)^2^+0.4967P] where P=(Fo^2^+2Fc^2^)/3'
_refine_ls_weighting_scheme calc
_refine_ls_wR_factor_gt 0.0883
_refine_ls_wR_factor_ref 0.0895
_reflns_Friedel_coverage 0.763
_reflns_Friedel_fraction_full 0.861
_reflns_Friedel_fraction_max 0.813
_reflns_number_gt 2425
_reflns_number_total 2521
_reflns_threshold_expression 'I > 2\s(I)'
_cod_data_source_file d4cc05582a2.cif
_cod_data_source_block ca-water-20231026_auto
_cod_database_code 7134107
_shelx_shelxl_version_number 2014/7
_chemical_oxdiff_formula 'C11 H10 N O'
_shelx_space_group_comment
;
The symmetry employed for this shelxl refinement is uniquely defined
by the following loop, which should always be used as a source of
symmetry information in preference to the above space-group names.
They are only intended as comments.
;
_olex2_refinement_description
;
1. Fixed Uiso
 At 1.2 times of:
  All C(H) groups, All C(H,H) groups, All N(H) groups
2.a Ternary CH refined with riding coordinates:
 C00B(H00D)
2.b Secondary CH2 refined with riding coordinates:
 C008(H00A,H00B)
2.c Aromatic/amide H refined with riding coordinates:
 N005(H005), N006(H006), C00A(H00C), C00C(H00E), C00E(H00F), C00F(H00G),
 C00G(H00H), C00H(H00I), C00I(H00J), C00J(H00K), C00K(H00L)
;
_olex2_submission_special_instructions 'No special instructions were received'
_oxdiff_exptl_absorpt_empirical_details
;
Empirical correction (ABSPACK) includes:
- Absorption correction using spherical harmonics
- Frame scaling
;
_oxdiff_exptl_absorpt_empirical_full_max 1.974
_oxdiff_exptl_absorpt_empirical_full_min 0.772

loop_
_space_group_symop_operation_xyz
'x, y, z'
'-x, -y, z+1/2'
'x+1/2, -y+1/2, z'
'-x+1/2, y+1/2, z+1/2'

loop_
_atom_site_label
_atom_site_type_symbol
_atom_site_fract_x
_atom_site_fract_y
_atom_site_fract_z
_atom_site_U_iso_or_equiv
_atom_site_adp_type
_atom_site_occupancy
_atom_site_site_symmetry_order
_atom_site_calc_flag
_atom_site_refinement_flags_posn
_atom_site_refinement_flags_adp
_atom_site_refinement_flags_occupancy
_atom_site_disorder_assembly
_atom_site_disorder_group
S01 S 0.48121(6) 0.73220(9) 0.51084(6) 0.0297(2) Uani 1 1 d . . . . .
O002 O 0.59544(19) 0.6909(3) 0.45509(15) 0.0302(5) Uani 1 1 d . . . . .
O003 O 0.5199(2) 0.8515(3) 0.57466(17) 0.0404(6) Uani 1 1 d . . . . .
O004 O 0.3900(2) 0.7796(3) 0.45313(17) 0.0358(5) Uani 1 1 d . . . . .
N005 N 0.2175(2) 0.3957(3) 0.53196(17) 0.0294(6) Uani 1 1 d . . . . .
H005 H 0.1729 0.4894 0.5366 0.035 Uiso 1 1 calc R U . . .
N006 N 0.4490(2) 0.5486(4) 0.55573(18) 0.0294(6) Uani 1 1 d . . . . .
H006 H 0.4425 0.5385 0.6118 0.035 Uiso 1 1 calc R U . . .
C007 C 0.5905(3) 0.5377(4) 0.4035(2) 0.0273(6) Uani 1 1 d . . . . .
C008 C 0.3034(3) 0.3915(4) 0.4645(2) 0.0264(6) Uani 1 1 d . . . . .
H00A H 0.2901 0.4926 0.4259 0.032 Uiso 1 1 calc R U . . .
H00B H 0.2923 0.2832 0.4305 0.032 Uiso 1 1 calc R U . . .
C009 C 0.5174(3) 0.3976(4) 0.4233(2) 0.0262(6) Uani 1 1 d . . . . .
C00A C 0.6668(3) 0.5376(5) 0.3342(2) 0.0316(7) Uani 1 1 d . . . . .
H00C H 0.7163 0.6354 0.3234 0.038 Uiso 1 1 calc R U . . .
C00B C 0.4310(3) 0.3976(4) 0.49753(19) 0.0260(6) Uani 1 1 d . . . . .
H00D H 0.4449 0.2884 0.5315 0.031 Uiso 1 1 calc R U . . .
C00C C 0.1280(3) 0.2896(5) 0.6623(2) 0.0299(7) Uani 1 1 d . . . . .
H00E H 0.0920 0.4007 0.6706 0.036 Uiso 1 1 calc R U . . .
C00D C 0.2007(3) 0.2608(4) 0.5902(2) 0.0259(6) Uani 1 1 d . . . . .
C00E C 0.5244(3) 0.2515(4) 0.3690(2) 0.0308(7) Uani 1 1 d . . . . .
H00F H 0.4773 0.1516 0.3809 0.037 Uiso 1 1 calc R U . . .
C00F C 0.1092(3) 0.1566(6) 0.7203(2) 0.0372(8) Uani 1 1 d . . . . .
H00G H 0.0615 0.1780 0.7692 0.045 Uiso 1 1 calc R U . . .
C00G C 0.6695(3) 0.3927(5) 0.2814(2) 0.0361(7) Uani 1 1 d . . . . .
H00H H 0.7203 0.3911 0.2330 0.043 Uiso 1 1 calc R U . . .
C00H C 0.1587(3) -0.0084(5) 0.7089(3) 0.0406(9) Uani 1 1 d . . . . .
H00I H 0.1450 -0.0997 0.7491 0.049 Uiso 1 1 calc R U . . .
C00I C 0.5983(3) 0.2492(5) 0.2986(2) 0.0354(7) Uani 1 1 d . . . . .
H00J H 0.6002 0.1496 0.2621 0.042 Uiso 1 1 calc R U . . .
C00J C 0.2499(3) 0.0952(4) 0.5784(2) 0.0291(6) Uani 1 1 d . . . . .
H00K H 0.2980 0.0728 0.5299 0.035 Uiso 1 1 calc R U . . .
C00K C 0.2285(3) -0.0365(5) 0.6374(2) 0.0362(8) Uani 1 1 d . . . . .
H00L H 0.2626 -0.1488 0.6287 0.043 Uiso 1 1 calc R U . . .

loop_
_atom_site_aniso_label
_atom_site_aniso_U_11
_atom_site_aniso_U_22
_atom_site_aniso_U_33
_atom_site_aniso_U_23
_atom_site_aniso_U_13
_atom_site_aniso_U_12
S01 0.0254(3) 0.0328(4) 0.0310(4) -0.0064(4) 0.0036(4) -0.0015(3)
O002 0.0260(10) 0.0333(10) 0.0311(12) -0.0031(9) 0.0045(9) -0.0030(9)
O003 0.0380(13) 0.0418(14) 0.0414(15) -0.0148(12) 0.0076(12) -0.0065(10)
O004 0.0300(11) 0.0368(12) 0.0405(14) -0.0007(10) 0.0006(11) 0.0062(9)
N005 0.0263(12) 0.0296(12) 0.0323(16) 0.0034(10) 0.0080(11) 0.0011(10)
N006 0.0285(12) 0.0399(14) 0.0198(13) -0.0039(10) 0.0021(11) -0.0018(11)
C007 0.0240(13) 0.0323(15) 0.0256(17) -0.0008(12) -0.0003(12) 0.0020(12)
C008 0.0241(13) 0.0306(15) 0.0246(16) 0.0042(12) 0.0009(12) -0.0008(11)
C009 0.0221(13) 0.0336(15) 0.0230(15) -0.0011(12) -0.0029(11) 0.0012(12)
C00A 0.0262(15) 0.0398(17) 0.0289(17) 0.0053(13) 0.0054(12) -0.0004(14)
C00B 0.0245(13) 0.0291(14) 0.0243(17) 0.0007(12) 0.0016(12) -0.0021(10)
C00C 0.0237(14) 0.0404(18) 0.0256(17) -0.0005(12) 0.0004(13) -0.0006(12)
C00D 0.0194(13) 0.0344(15) 0.0240(16) 0.0017(12) -0.0022(12) -0.0032(11)
C00E 0.0267(16) 0.0356(17) 0.0301(18) -0.0039(13) -0.0006(13) 0.0004(12)
C00F 0.0317(16) 0.058(2) 0.0215(16) 0.0061(14) 0.0020(14) -0.0043(17)
C00G 0.0319(16) 0.0500(19) 0.0263(17) -0.0021(15) 0.0089(14) 0.0055(14)
C00H 0.0338(18) 0.053(2) 0.035(2) 0.0188(17) -0.0049(15) -0.0039(15)
C00I 0.0299(16) 0.0443(18) 0.0321(18) -0.0105(15) 0.0007(14) 0.0048(13)
C00J 0.0220(12) 0.0348(15) 0.0304(16) 0.0021(13) 0.0006(12) -0.0005(12)
C00K 0.0299(16) 0.0389(17) 0.040(2) 0.0098(15) -0.0041(14) 0.0013(13)

loop_
_atom_type_symbol
_atom_type_description
_atom_type_scat_dispersion_real
_atom_type_scat_dispersion_imag
_atom_type_scat_source
C C 0.0181 0.0091 'International Tables Vol C Tables 4.2.6.8 and 6.1.1.4'
H H 0.0000 0.0000 'International Tables Vol C Tables 4.2.6.8 and 6.1.1.4'
N N 0.0311 0.0180 'International Tables Vol C Tables 4.2.6.8 and 6.1.1.4'
O O 0.0492 0.0322 'International Tables Vol C Tables 4.2.6.8 and 6.1.1.4'
S S 0.3331 0.5567 'International Tables Vol C Tables 4.2.6.8 and 6.1.1.4'

loop_
_exptl_crystal_face_index_h
_exptl_crystal_face_index_k
_exptl_crystal_face_index_l
_exptl_crystal_face_perp_dist
5 -3 -1 0.1178
-2 -1 9 0.0625
-5 1 7 0.0703
-5 3 1 0.0707
2 2 -9 0.0520
6 -2 -3 0.1284
-3 -2 8 0.0629
-6 2 4 0.0601
3 2 -8 0.0566
-3 -3 6 0.0658
-7 1 3 0.0690
4 3 -6 0.0682
3 -4 4 0.0861
-4 -4 2 0.0587
-7 1 -2 0.0660
-3 4 -4 0.0679
4 4 -2 0.0674
-2 -3 -7 0.0518
-5 0 -8 0.0562
-4 3 -5 0.0672
-2 5 0 0.0746
3 3 7 0.0652

loop_
_geom_angle_atom_site_label_1
_geom_angle_atom_site_label_2
_geom_angle_atom_site_label_3
_geom_angle
_geom_angle_site_symmetry_1
_geom_angle_site_symmetry_3
_geom_angle_publ_flag
O002 S01 N006 104.53(13) . . ?
O003 S01 O002 104.79(13) . . ?
O003 S01 O004 120.55(15) . . ?
O003 S01 N006 108.92(16) . . ?
O004 S01 O002 107.53(14) . . ?
O004 S01 N006 109.30(14) . . ?
C007 O002 S01 116.02(18) . . ?
C008 N005 H005 118.1 . . ?
C00D N005 H005 118.1 . . ?
C00D N005 C008 123.8(3) . . ?
S01 N006 H006 121.9 . . ?
C00B N006 S01 116.3(2) . . ?
C00B N006 H006 121.9 . . ?
C009 C007 O002 122.1(3) . . ?
C00A C007 O002 114.6(3) . . ?
C00A C007 C009 123.3(3) . . ?
N005 C008 H00A 108.9 . . ?
N005 C008 H00B 108.9 . . ?
N005 C008 C00B 113.4(3) . . ?
H00A C008 H00B 107.7 . . ?
C00B C008 H00A 108.9 . . ?
C00B C008 H00B 108.9 . . ?
C007 C009 C00B 123.9(3) . . ?
C007 C009 C00E 116.3(3) . . ?
C00E C009 C00B 119.8(3) . . ?
C007 C00A H00C 120.7 . . ?
C00G C00A C007 118.7(3) . . ?
C00G C00A H00C 120.7 . . ?
N006 C00B C008 111.0(2) . . ?
N006 C00B C009 112.1(2) . . ?
N006 C00B H00D 107.5 . . ?
C008 C00B H00D 107.5 . . ?
C009 C00B C008 110.9(2) . . ?
C009 C00B H00D 107.5 . . ?
C00D C00C H00E 120.0 . . ?
C00F C00C H00E 120.0 . . ?
C00F C00C C00D 120.0(3) . . ?
N005 C00D C00C 119.1(3) . . ?
N005 C00D C00J 122.1(3) . . ?
C00J C00D C00C 118.7(3) . . ?
C009 C00E H00F 119.2 . . ?
C00I C00E C009 121.6(3) . . ?
C00I C00E H00F 119.2 . . ?
C00C C00F H00G 119.3 . . ?
C00C C00F C00H 121.3(3) . . ?
C00H C00F H00G 119.3 . . ?
C00A C00G H00H 119.9 . . ?
C00A C00G C00I 120.2(3) . . ?
C00I C00G H00H 119.9 . . ?
C00F C00H H00I 120.8 . . ?
C00K C00H C00F 118.4(3) . . ?
C00K C00H H00I 120.8 . . ?
C00E C00I C00G 119.9(3) . . ?
C00E C00I H00J 120.0 . . ?
C00G C00I H00J 120.0 . . ?
C00D C00J H00K 120.0 . . ?
C00K C00J C00D 120.0(3) . . ?
C00K C00J H00K 120.0 . . ?
C00H C00K H00L 119.2 . . ?
C00J C00K C00H 121.5(3) . . ?
C00J C00K H00L 119.2 . . ?

loop_
_geom_bond_atom_site_label_1
_geom_bond_atom_site_label_2
_geom_bond_distance
_geom_bond_site_symmetry_2
_geom_bond_publ_flag
S01 O002 1.596(2) . ?
S01 O003 1.419(2) . ?
S01 O004 1.421(3) . ?
S01 N006 1.608(3) . ?
O002 C007 1.420(4) . ?
N005 H005 0.8800 . ?
N005 C008 1.437(4) . ?
N005 C00D 1.385(4) . ?
N006 H006 0.8800 . ?
N006 C00B 1.481(4) . ?
C007 C009 1.389(4) . ?
C007 C00A 1.387(5) . ?
C008 H00A 0.9900 . ?
C008 H00B 0.9900 . ?
C008 C00B 1.542(4) . ?
C009 C00B 1.518(4) . ?
C009 C00E 1.402(4) . ?
C00A H00C 0.9500 . ?
C00A C00G 1.378(5) . ?
C00B H00D 1.0000 . ?
C00C H00E 0.9500 . ?
C00C C00D 1.413(5) . ?
C00C C00F 1.376(5) . ?
C00D C00J 1.394(5) . ?
C00E H00F 0.9500 . ?
C00E C00I 1.383(5) . ?
C00F H00G 0.9500 . ?
C00F C00H 1.390(6) . ?
C00G H00H 0.9500 . ?
C00G C00I 1.389(5) . ?
C00H H00I 0.9500 . ?
C00H C00K 1.386(6) . ?
C00I H00J 0.9500 . ?
C00J H00K 0.9500 . ?
C00J C00K 1.384(5) . ?
C00K H00L 0.9500 . ?

loop_
_geom_torsion_atom_site_label_1
_geom_torsion_atom_site_label_2
_geom_torsion_atom_site_label_3
_geom_torsion_atom_site_label_4
_geom_torsion
_geom_torsion_site_symmetry_1
_geom_torsion_site_symmetry_2
_geom_torsion_site_symmetry_3
_geom_torsion_site_symmetry_4
_geom_torsion_publ_flag
S01 O002 C007 C009 -24.9(4) . . . . ?
S01 O002 C007 C00A 157.1(2) . . . . ?
S01 N006 C00B C008 -85.7(3) . . . . ?
S01 N006 C00B C009 39.0(3) . . . . ?
O002 S01 N006 C00B -56.0(2) . . . . ?
O002 C007 C009 C00B 3.9(5) . . . . ?
O002 C007 C009 C00E -177.5(3) . . . . ?
O002 C007 C00A C00G 178.9(3) . . . . ?
O003 S01 O002 C007 161.8(2) . . . . ?
O003 S01 N006 C00B -167.6(2) . . . . ?
O004 S01 O002 C007 -68.8(2) . . . . ?
O004 S01 N006 C00B 58.8(2) . . . . ?
N005 C008 C00B N006 -53.2(3) . . . . ?
N005 C008 C00B C009 -178.5(2) . . . . ?
N005 C00D C00J C00K -178.6(3) . . . . ?
N006 S01 O002 C007 47.3(2) . . . . ?
C007 C009 C00B N006 -10.8(4) . . . . ?
C007 C009 C00B C008 114.0(3) . . . . ?
C007 C009 C00E C00I -1.4(5) . . . . ?
C007 C00A C00G C00I -1.1(5) . . . . ?
C008 N005 C00D C00C 169.6(3) . . . . ?
C008 N005 C00D C00J -12.8(5) . . . . ?
C009 C007 C00A C00G 1.0(5) . . . . ?
C009 C00E C00I C00G 1.4(5) . . . . ?
C00A C007 C009 C00B -178.3(3) . . . . ?
C00A C007 C009 C00E 0.3(5) . . . . ?
C00A C00G C00I C00E 0.0(5) . . . . ?
C00B C009 C00E C00I 177.2(3) . . . . ?
C00C C00D C00J C00K -0.9(5) . . . . ?
C00C C00F C00H C00K 0.3(5) . . . . ?
C00D N005 C008 C00B -67.9(4) . . . . ?
C00D C00C C00F C00H -1.3(5) . . . . ?
C00D C00J C00K C00H 0.0(5) . . . . ?
C00E C009 C00B N006 170.7(3) . . . . ?
C00E C009 C00B C008 -64.5(4) . . . . ?
C00F C00C C00D N005 179.3(3) . . . . ?
C00F C00C C00D C00J 1.6(5) . . . . ?
C00F C00H C00K C00J 0.3(5) . . . . ?

loop_
_exptl_oxdiff_crystal_face_indexfrac_h
_exptl_oxdiff_crystal_face_indexfrac_k
_exptl_oxdiff_crystal_face_indexfrac_l
_exptl_oxdiff_crystal_face_x
_exptl_oxdiff_crystal_face_y
_exptl_oxdiff_crystal_face_z
5.2439 -3.4651 -0.8467 -0.1137 -0.4603 0.8804
-2.3725 -1.4074 9.1326 0.2140 0.9004 0.3789
-5.0644 1.2874 6.8734 0.2223 0.9236 -0.3123
-5.3551 3.3376 1.4560 0.1271 0.5169 -0.8466
2.0332 1.6460 -9.1201 -0.2074 -0.8739 -0.4396
6.2380 -2.2016 -3.0229 -0.0215 -0.7397 0.6726
-2.5987 -2.3683 8.1314 0.0204 0.8768 0.4805
-6.2650 1.7965 3.9031 0.0231 0.8146 -0.5796
2.5696 2.3843 -8.1292 -0.0204 -0.8743 -0.4850
-2.6432 -3.4739 6.2225 -0.2329 0.7763 0.5858
-7.0419 0.5130 2.8653 -0.2501 0.8487 -0.4660
3.6109 3.0835 -6.1672 0.2552 -0.8529 -0.4554
3.0092 -4.1711 3.5775 -0.0879 0.0784 0.9930
-4.3105 -3.9236 1.7816 -0.6703 0.6333 0.3869
-6.9060 1.3036 -2.4410 -0.4634 0.4429 -0.7675
-2.6258 4.2864 -3.5730 0.1287 -0.1171 -0.9847
4.0072 4.0484 -1.9360 0.6554 -0.6189 -0.4330
-2.1664 -3.3918 -6.7614 -0.9717 -0.1812 0.1516
-4.5449 0.2825 -7.9700 -0.7586 -0.1395 -0.6365
-4.3353 3.0893 -5.2337 -0.2357 -0.0414 -0.9709
-2.3768 4.6863 -0.3554 0.3885 0.0746 -0.9184
2.6462 2.9621 7.2668 0.9826 0.1829 -0.0328
